data_7151490
loop_
_publ_author_name
'Hughes, Gregory'
'Wang, Changsheng'
'Batsanov, Andrei S.'
'Fern, Michael'
'Frank, Stephen'
'Bryce, Martin R.'
'Perepichka, Igor F.'
'Monkman, Andrew P.'
'Lyons, Benjamin P.'

_publ_section_title
;
 New pyrimidine- and fluorene-containing oligo(arylene)s: synthesis,
 crystal structures, optoelectronic properties and a theoretical study
 Electronic supplementary information (ESI) available: experimental
 synthetic procedures for compounds 4, 9 and 10; HF/6?31G(d,p) and
 B3LYP/6?31G(d,p) calculated geometries and frontier orbitals for
 compounds 13E, 14E and 16E?21E. See
 http://www.rsc.org/suppdata/ob/b3/b305870k/
;
_journal_issue 17
_journal_name_full 'Organic &amp;  Biomolecular Chemistry'
_journal_page_first 3069
_journal_paper_doi 10.1039/b305870k
_journal_volume 1
_journal_year 2003
_chemical_formula_sum 'C16 H12 N2'
_chemical_formula_weight 232.28
_chemical_melting_point 458.4(3)
_chemical_name_common 2,5-diphenylpyrimidine
_chemical_name_systematic
;
2,5-diphenylpyrimidine
;
_space_group_IT_number 15
_symmetry_cell_setting monoclinic
_symmetry_space_group_name_Hall '-I 2ya'
_symmetry_space_group_name_H-M 'I 1 2/a 1'
_atom_sites_solution_hydrogens difmap
_atom_sites_solution_primary direct
_atom_sites_solution_secondary difmap
_audit_creation_method SHELXL-97
_cell_angle_alpha 90.00
_cell_angle_beta 92.82(1)
_cell_angle_gamma 90.00
_cell_formula_units_Z 4
_cell_length_a 7.444(2)
_cell_length_b 5.731(2)
_cell_length_c 26.932(8)
_cell_measurement_reflns_used 616
_cell_measurement_temperature 103(2)
_cell_measurement_theta_max 25.8
_cell_measurement_theta_min 10.2
_cell_volume 1147.6(6)
_computing_cell_refinement 'SMART version 5.054 (Bruker, 1998)'
_computing_data_collection 'SMART version 5.054 (Bruker, 1998)'
_computing_data_reduction 'SAINT version 6.01 (Bruker, 1999)'
_computing_molecular_graphics 'SHELXTL version 5.10 (Bruker, 1997)'
_computing_publication_material 'SHELXTL version 5.10 (Bruker, 1997)'
_computing_structure_refinement 'SHELXL-97 (Sheldrick, 1997)'
_computing_structure_solution 'SHELXS-97 (Sheldrick, 1990)'
_diffrn_ambient_temperature 103(2)
_diffrn_detector_area_resol_mean 8
_diffrn_measured_fraction_theta_full 0.994
_diffrn_measured_fraction_theta_max 0.994
_diffrn_measurement_device_type 'SMART 1K CCD area detector'
_diffrn_measurement_method '\w scans'
_diffrn_radiation_monochromator graphite
_diffrn_radiation_source 'fine-focus sealed tube'
_diffrn_radiation_type MoK\a
_diffrn_radiation_wavelength 0.71073
_diffrn_reflns_av_R_equivalents 0.0293
_diffrn_reflns_av_sigmaI/netI 0.0232
_diffrn_reflns_limit_h_max 9
_diffrn_reflns_limit_h_min -10
_diffrn_reflns_limit_k_max 7
_diffrn_reflns_limit_k_min -6
_diffrn_reflns_limit_l_max 36
_diffrn_reflns_limit_l_min -36
_diffrn_reflns_number 4867
_diffrn_reflns_theta_full 29.05
_diffrn_reflns_theta_max 29.05
_diffrn_reflns_theta_min 1.51
_exptl_absorpt_coefficient_mu 0.080
_exptl_absorpt_correction_type none
_exptl_crystal_colour colourless
_exptl_crystal_density_diffrn 1.344
_exptl_crystal_density_meas ?
_exptl_crystal_density_method .
_exptl_crystal_description plate
_exptl_crystal_F_000 488
_exptl_crystal_size_max 0.45
_exptl_crystal_size_mid 0.35
_exptl_crystal_size_min 0.06
_refine_diff_density_max 0.407
_refine_diff_density_min -0.234
_refine_diff_density_rms 0.048
_refine_ls_extinction_method none
_refine_ls_goodness_of_fit_ref 1.057
_refine_ls_hydrogen_treatment refall
_refine_ls_matrix_type full
_refine_ls_number_parameters 106
_refine_ls_number_reflns 1528
_refine_ls_number_restraints 0
_refine_ls_restrained_S_all 1.057
_refine_ls_R_factor_all 0.0517
_refine_ls_R_factor_gt 0.0420
_refine_ls_shift/su_max 0.000
_refine_ls_shift/su_mean 0.000
_refine_ls_structure_factor_coef Fsqd
_refine_ls_weighting_details 'calc w=1/[\s^2^(Fo^2^)+(0.0644P)^2^+0.7255P] where P=(Fo^2^+2Fc^2^)/3'
_refine_ls_weighting_scheme calc
_refine_ls_wR_factor_gt 0.1141
_refine_ls_wR_factor_ref 0.1234
_reflns_number_gt 1263
_reflns_number_total 1528
_reflns_threshold_expression I>2\s(I)
_cod_data_source_file b305870k.txt
_cod_data_source_block (7)
_cod_depositor_comments
;
The following automatic conversions were performed:
'_symmetry_cell_setting' value 'Monoclinic' changed to 'monoclinic'
according to '/home/adriana/struct/CIF-dictionaries/cif_core.dic'
dictionary named 'cif_core.dic' version 2.4.1 from 2010-06-29.

Automatic conversion script
Id: cif_fix_enum 1555 2011-01-17 13:19:09Z saulius 

The following automatic conversions were performed:

'_chemical_melting_point' value '185.0--185.5 \%C' was changed to
'458.4(3)' - it was converted from degrees Celsius(C) to Kelvins(K),
the average value was taken and precision was estimated.

Automatic conversion script
Id: cif_fix_values 1569 2011-02-09 13:29:24Z adriana 
;
_cod_original_sg_symbol_H-M I2/a
_cod_database_code 7151490

loop_
_symmetry_equiv_pos_as_xyz
'x, y, z'
'-x+1/2, y, -z'
'x+1/2, y+1/2, z+1/2'
'-x+1, y+1/2, -z+1/2'
'-x, -y, -z'
'x-1/2, -y, z'
'-x+1/2, -y+1/2, -z+1/2'
'x, -y+1/2, z+1/2'

loop_
_atom_site_label
_atom_site_type_symbol
_atom_site_fract_x
_atom_site_fract_y
_atom_site_fract_z
_atom_site_U_iso_or_equiv
_atom_site_adp_type
_atom_site_occupancy
_atom_site_symmetry_multiplicity
_atom_site_calc_flag
_atom_site_refinement_flags
_atom_site_disorder_assembly
_atom_site_disorder_group
N1 N 0.2440(3) 0.0285(4) 0.02919(7) 0.0167(3) Uiso 0.50 1 d P . 1
C1 C 0.2102(3) 0.0299(4) 0.01828(9) 0.0167(3) Uiso 0.50 1 d P . 2
H1 H 0.241(4) 0.590(5) 0.0383(10) 0.019(6) Uiso 0.50 1 d P A 2
C2 C 0.20376(14) 0.23514(18) 0.04795(4) 0.0164(2) Uani 1 1 d . . .
N3 N 0.2043(3) 0.4415(4) 0.02592(8) 0.0162(3) Uiso 0.50 1 d P . 1
C3 C 0.2505(3) 0.4405(4) 0.02149(10) 0.0162(3) Uiso 0.50 1 d P . 2
H3 H 0.183(4) -0.122(5) 0.0350(9) 0.020(7) Uiso 0.50 1 d P B 2
C4 C 0.15481(14) 0.23892(18) 0.10052(4) 0.0162(2) Uani 1 1 d . . .
C5 C 0.20313(14) 0.05514(18) 0.13281(4) 0.0181(3) Uani 1 1 d . . .
H5 H 0.272(2) -0.076(3) 0.1211(5) 0.027(4) Uiso 1 1 d . . .
C6 C 0.16072(15) 0.0650(2) 0.18251(4) 0.0201(3) Uani 1 1 d . . .
H6 H 0.198(2) -0.063(3) 0.2045(5) 0.024(4) Uiso 1 1 d . . .
C7 C 0.06849(15) 0.2561(2) 0.20051(4) 0.0207(3) Uani 1 1 d . . .
H7 H 0.038(2) 0.263(3) 0.2354(6) 0.030(4) Uiso 1 1 d . . .
C8 C 0.01845(15) 0.4380(2) 0.16859(4) 0.0205(3) Uani 1 1 d . . .
H8 H -0.048(2) 0.572(3) 0.1798(6) 0.030(4) Uiso 1 1 d . . .
C9 C 0.06219(15) 0.43064(19) 0.11905(4) 0.0184(3) Uani 1 1 d . . .
H9 H 0.026(2) 0.557(3) 0.0964(5) 0.022(3) Uiso 1 1 d . . .

loop_
_atom_site_aniso_label
_atom_site_aniso_U_11
_atom_site_aniso_U_22
_atom_site_aniso_U_33
_atom_site_aniso_U_23
_atom_site_aniso_U_13
_atom_site_aniso_U_12
C2 0.0165(5) 0.0143(5) 0.0184(5) 0.0001(4) 0.0007(4) 0.0009(4)
C4 0.0154(5) 0.0152(5) 0.0180(5) -0.0005(4) 0.0009(4) -0.0018(4)
C5 0.0168(5) 0.0158(5) 0.0217(5) 0.0006(4) 0.0017(4) 0.0007(4)
C6 0.0189(5) 0.0203(5) 0.0209(5) 0.0040(4) 0.0007(4) -0.0005(4)
C7 0.0187(5) 0.0262(6) 0.0175(5) -0.0010(4) 0.0024(4) -0.0027(4)
C8 0.0191(5) 0.0205(5) 0.0219(6) -0.0042(4) 0.0020(4) 0.0014(4)
C9 0.0185(5) 0.0164(5) 0.0203(5) -0.0004(4) 0.0002(4) 0.0011(4)

loop_
_atom_type_symbol
_atom_type_description
_atom_type_scat_dispersion_real
_atom_type_scat_dispersion_imag
_atom_type_scat_source
C C 0.0033 0.0016 'International Tables Vol C Tables 4.2.6.8 and 6.1.1.4'
H H 0.0000 0.0000 'International Tables Vol C Tables 4.2.6.8 and 6.1.1.4'
N N 0.0061 0.0033 'International Tables Vol C Tables 4.2.6.8 and 6.1.1.4'

loop_
_geom_angle_atom_site_label_1
_geom_angle_atom_site_label_2
_geom_angle_atom_site_label_3
_geom_angle
_geom_angle_site_symmetry_1
_geom_angle_site_symmetry_3
_geom_angle_publ_flag
C2 N1 N1 113.81(10) . 2 ?
C2 N1 H3 127.1(15) . . ?
N1 N1 H3 101.8(15) 2 . ?
C1 C1 C2 120.20(14) 2 . ?
C1 C1 H3 119.8(15) 2 . ?
C2 C1 H3 116.9(15) . . ?
N3 C2 N1 128.39(15) . . ?
N3 C2 C1 119.06(16) . . ?
N1 C2 C1 15.25(13) . . ?
N3 C2 C3 14.82(14) . . ?
N1 C2 C3 118.70(16) . . ?
C1 C2 C3 112.64(17) . . ?
N3 C2 C4 114.98(12) . . ?
N1 C2 C4 116.62(12) . . ?
C1 C2 C4 124.45(14) . . ?
C3 C2 C4 122.91(13) . . ?
C2 N3 N3 113.98(10) . 2 ?
C2 N3 H1 130.6(17) . . ?
N3 N3 H1 100.6(15) 2 . ?
C3 C3 C2 120.64(14) 2 . ?
C3 C3 H1 118.0(16) 2 . ?
C2 C3 H1 117.8(15) . . ?
C5 C4 C9 118.94(10) . . ?
C5 C4 C2 121.00(9) . . ?
C9 C4 C2 120.05(9) . . ?
C6 C5 C4 120.19(10) . . ?
C6 C5 H5 119.5(9) . . ?
C4 C5 H5 120.3(9) . . ?
C5 C6 C7 120.40(10) . . ?
C5 C6 H6 118.9(9) . . ?
C7 C6 H6 120.7(9) . . ?
C8 C7 C6 119.75(10) . . ?
C8 C7 H7 119.7(9) . . ?
C6 C7 H7 120.5(9) . . ?
C9 C8 C7 120.17(10) . . ?
C9 C8 H8 118.2(9) . . ?
C7 C8 H8 121.7(9) . . ?
C8 C9 C4 120.55(10) . . ?
C8 C9 H9 120.6(8) . . ?
C4 C9 H9 118.9(8) . . ?

loop_
_geom_bond_atom_site_label_1
_geom_bond_atom_site_label_2
_geom_bond_distance
_geom_bond_site_symmetry_2
_geom_bond_publ_flag
N1 C2 1.328(2) . ?
N1 N1 1.579(4) 2 ?
N1 H3 0.99(3) . ?
C1 C1 1.174(5) 2 ?
C1 C2 1.424(3) . ?
C1 H3 1.01(3) . ?
C2 N3 1.323(2) . ?
C2 C3 1.428(3) . ?
C2 C4 1.4795(15) . ?
N3 N3 1.583(4) 2 ?
N3 H1 0.95(3) . ?
C3 C3 1.157(5) 2 ?
C3 H1 0.97(3) . ?
C4 C5 1.4014(15) . ?
C4 C9 1.4019(15) . ?
C5 C6 1.3915(15) . ?
C5 H5 0.971(15) . ?
C6 C7 1.3923(16) . ?
C6 H6 0.973(15) . ?
C7 C8 1.3903(16) . ?
C7 H7 0.977(16) . ?
C8 C9 1.3894(15) . ?
C8 H8 0.969(16) . ?
C9 H9 0.975(15) . ?
